data_7709801
loop_
_publ_author_name
'Wesemann, Lars'
'Auer, Maximilian'
'Diab, Fatima'
'Schubert, Hartmut'
'Eichele, Klaus'

_publ_section_title
;
 Reactivity of Organogermanium and Organotin Trihydrides
;
_journal_name_full 'Dalton Transactions'
_journal_paper_doi 10.1039/D2DT00681B
_journal_year 2022
_chemical_formula_sum 'C24 H52 Si4 Sn'
_chemical_formula_weight 571.73
_space_group_crystal_system monoclinic
_space_group_IT_number 14
_space_group_name_Hall '-P 2yn'
_space_group_name_H-M_alt 'P 1 21/n 1'
_atom_sites_solution_hydrogens geom
_audit_creation_method SHELXL-2018/1
_audit_update_record
;
2022-02-21 deposited with the CCDC.	2022-03-22 downloaded from the CCDC.
;
_cell_angle_alpha 90
_cell_angle_beta 101.7770(10)
_cell_angle_gamma 90
_cell_formula_units_Z 4
_cell_length_a 16.6242(4)
_cell_length_b 9.1360(2)
_cell_length_c 21.6779(5)
_cell_measurement_reflns_used 9842
_cell_measurement_temperature 130(2)
_cell_measurement_theta_max 27.05
_cell_measurement_theta_min 2.50
_cell_volume 3223.10(13)
_computing_cell_refinement 'Bruker SAINT'
_computing_data_collection 'Bruker APEX2'
_computing_data_reduction 'Bruker SAINT'
_computing_structure_refinement 'SHELXL-2018/1 (Sheldrick, 2018)'
_computing_structure_solution 'SHELXT 2014/4 (Sheldrick, 2014)'
_diffrn_ambient_temperature 130(2)
_diffrn_measured_fraction_theta_full 0.998
_diffrn_measured_fraction_theta_max 0.989
_diffrn_measurement_device_type 'Bruker APEX-II CCD'
_diffrn_measurement_method '\f and \w scans'
_diffrn_radiation_type MoK\a
_diffrn_radiation_wavelength 0.71073
_diffrn_reflns_av_R_equivalents 0.0364
_diffrn_reflns_av_unetI/netI 0.0336
_diffrn_reflns_Laue_measured_fraction_full 0.998
_diffrn_reflns_Laue_measured_fraction_max 0.989
_diffrn_reflns_limit_h_max 21
_diffrn_reflns_limit_h_min -21
_diffrn_reflns_limit_k_max 11
_diffrn_reflns_limit_k_min -11
_diffrn_reflns_limit_l_max 27
_diffrn_reflns_limit_l_min -27
_diffrn_reflns_number 53525
_diffrn_reflns_point_group_measured_fraction_full 0.998
_diffrn_reflns_point_group_measured_fraction_max 0.989
_diffrn_reflns_theta_full 25.242
_diffrn_reflns_theta_max 27.366
_diffrn_reflns_theta_min 2.819
_exptl_absorpt_coefficient_mu 0.950
_exptl_absorpt_correction_T_max 0.7456
_exptl_absorpt_correction_T_min 0.6442
_exptl_absorpt_correction_type multi-scan
_exptl_absorpt_process_details 'SADABS V2012/1 (Bruker AXS Inc.)'
_exptl_crystal_colour colorless
_exptl_crystal_density_diffrn 1.178
_exptl_crystal_description prism
_exptl_crystal_F_000 1208
_exptl_crystal_size_max 0.23
_exptl_crystal_size_mid 0.21
_exptl_crystal_size_min 0.19
_refine_diff_density_max 0.881
_refine_diff_density_min -0.812
_refine_diff_density_rms 0.079
_refine_ls_extinction_method none
_refine_ls_goodness_of_fit_ref 1.122
_refine_ls_hydrogen_treatment mixed
_refine_ls_matrix_type full
_refine_ls_number_parameters 279
_refine_ls_number_reflns 7226
_refine_ls_number_restraints 0
_refine_ls_restrained_S_all 1.122
_refine_ls_R_factor_all 0.0529
_refine_ls_R_factor_gt 0.0402
_refine_ls_shift/su_max 0.002
_refine_ls_shift/su_mean 0.000
_refine_ls_structure_factor_coef Fsqd
_refine_ls_weighting_details 'w=1/[\s^2^(Fo^2^)+(0.0226P)^2^+5.6562P] where P=(Fo^2^+2Fc^2^)/3'
_refine_ls_weighting_scheme calc
_refine_ls_wR_factor_gt 0.0816
_refine_ls_wR_factor_ref 0.0849
_reflns_Friedel_coverage 0.000
_reflns_number_gt 5996
_reflns_number_total 7226
_reflns_threshold_expression 'I > 2\s(I)'
_cod_data_source_file d2dt00681b2.cif
_cod_data_source_block shelx_CCDC2
_cod_original_sg_symbol_H-M 'P 21/n'
_cod_database_code 7709801
_shelx_shelxl_version_number 2018/1
_shelx_space_group_comment
;
The symmetry employed for this shelxl refinement is uniquely defined
by the following loop, which should always be used as a source of
symmetry information in preference to the above space-group names.
They are only intended as comments.
;

loop_
_space_group_symop_operation_xyz
'x, y, z'
'-x+1/2, y+1/2, -z+1/2'
'-x, -y, -z'
'x-1/2, -y-1/2, z-1/2'

loop_
_atom_site_label
_atom_site_type_symbol
_atom_site_fract_x
_atom_site_fract_y
_atom_site_fract_z
_atom_site_U_iso_or_equiv
_atom_site_adp_type
_atom_site_occupancy
_atom_site_site_symmetry_order
_atom_site_calc_flag
_atom_site_refinement_flags_posn
_atom_site_refinement_flags_adp
_atom_site_refinement_flags_occupancy
_atom_site_disorder_assembly
_atom_site_disorder_group
Sn1 Sn 0.62569(2) 0.40225(3) 0.69347(2) 0.03026(8) Uani 1 1 d . . . . .
HN1A H 0.5818(6) 0.288(2) 0.6377(9) 0.045 Uiso 1 1 calc R U . . .
HN1B H 0.6950(11) 0.314(2) 0.7456(7) 0.045 Uiso 1 1 calc R U . . .
HN1C H 0.6708(10) 0.5356(16) 0.6618(9) 0.045 Uiso 1 1 calc R U . . .
Si1 Si 0.37356(5) 0.55612(9) 0.58385(4) 0.02306(18) Uani 1 1 d . . . . .
Si4 Si 0.66212(5) 0.45405(10) 0.90832(4) 0.02631(19) Uani 1 1 d . . . . .
Si2 Si 0.50266(5) 0.82469(9) 0.62592(4) 0.02612(19) Uani 1 1 d . . . . .
Si3 Si 0.53661(5) 0.18000(9) 0.86000(4) 0.02660(19) Uani 1 1 d . . . . .
C1 C 0.41562(17) 0.6517(3) 0.73494(13) 0.0188(6) Uani 1 1 d . . . . .
H1 H 0.376931 0.718257 0.711853 0.023 Uiso 1 1 calc R U . . .
C2 C 0.34600(17) 0.6842(3) 0.82973(13) 0.0208(6) Uani 1 1 d . . . . .
C3 C 0.41159(17) 0.6200(3) 0.79702(12) 0.0180(6) Uani 1 1 d . . . . .
C4 C 0.53397(16) 0.4928(3) 0.73928(12) 0.0180(6) Uani 1 1 d . . . . .
C5 C 0.38835(19) 0.7727(3) 0.88746(14) 0.0278(7) Uani 1 1 d . . . . .
H5A H 0.422869 0.707425 0.917687 0.042 Uiso 1 1 calc R U . . .
H5B H 0.346634 0.818004 0.907352 0.042 Uiso 1 1 calc R U . . .
H5C H 0.422585 0.849077 0.874215 0.042 Uiso 1 1 calc R U . . .
C6 C 0.46983(17) 0.5223(3) 0.82945(13) 0.0193(6) Uani 1 1 d . . . . .
H6 H 0.467774 0.497689 0.871675 0.023 Uiso 1 1 calc R U . . .
C7 C 0.47055(17) 0.6286(3) 0.63637(12) 0.0193(6) Uani 1 1 d . . . . .
H7 H 0.515353 0.568982 0.624251 0.023 Uiso 1 1 calc R U . . .
C8 C 0.59018(17) 0.3542(3) 0.84314(13) 0.0217(6) Uani 1 1 d . . . . .
H8 H 0.626850 0.321170 0.814573 0.026 Uiso 1 1 calc R U . . .
C9 C 0.29703(19) 0.5592(3) 0.85174(16) 0.0315(7) Uani 1 1 d . . . . .
H9A H 0.269979 0.501654 0.815220 0.047 Uiso 1 1 calc R U . . .
H9B H 0.255454 0.600072 0.873035 0.047 Uiso 1 1 calc R U . . .
H9C H 0.334384 0.496108 0.881038 0.047 Uiso 1 1 calc R U . . .
C10 C 0.27511(19) 0.6321(4) 0.59935(16) 0.0351(8) Uani 1 1 d . . . . .
H10A H 0.277260 0.739252 0.598815 0.053 Uiso 1 1 calc R U . . .
H10B H 0.267292 0.598732 0.640691 0.053 Uiso 1 1 calc R U . . .
H10C H 0.229204 0.598034 0.566669 0.053 Uiso 1 1 calc R U . . .
C11 C 0.53089(17) 0.4592(3) 0.80245(13) 0.0193(6) Uani 1 1 d . . . . .
C12 C 0.2863(2) 0.7852(4) 0.78621(15) 0.0323(8) Uani 1 1 d . . . . .
H12A H 0.316971 0.865111 0.771570 0.048 Uiso 1 1 calc R U . . .
H12B H 0.246536 0.825844 0.809330 0.048 Uiso 1 1 calc R U . . .
H12C H 0.257070 0.729295 0.749892 0.048 Uiso 1 1 calc R U . . .
C13 C 0.47473(17) 0.5889(3) 0.70516(12) 0.0182(6) Uani 1 1 d . . . . .
C14 C 0.3746(2) 0.3539(3) 0.59645(16) 0.0336(8) Uani 1 1 d . . . . .
H14A H 0.321833 0.312357 0.575306 0.050 Uiso 1 1 calc R U . . .
H14B H 0.383734 0.333032 0.641690 0.050 Uiso 1 1 calc R U . . .
H14C H 0.418949 0.310026 0.578960 0.050 Uiso 1 1 calc R U . . .
C15 C 0.5459(2) 0.8354(4) 0.55292(17) 0.0426(9) Uani 1 1 d . . . . .
H15A H 0.501960 0.818621 0.515938 0.064 Uiso 1 1 calc R U . . .
H15B H 0.588550 0.760681 0.554549 0.064 Uiso 1 1 calc R U . . .
H15C H 0.569796 0.932591 0.549993 0.064 Uiso 1 1 calc R U . . .
C16 C 0.6100(2) 0.5591(4) 0.96262(16) 0.0384(8) Uani 1 1 d . . . . .
H16A H 0.651313 0.598501 0.997472 0.058 Uiso 1 1 calc R U . . .
H16B H 0.572718 0.494125 0.979382 0.058 Uiso 1 1 calc R U . . .
H16C H 0.578588 0.639812 0.939549 0.058 Uiso 1 1 calc R U . . .
C17 C 0.4860(2) 0.1933(4) 0.92923(16) 0.0399(9) Uani 1 1 d . . . . .
H17A H 0.461507 0.098635 0.936077 0.060 Uiso 1 1 calc R U . . .
H17B H 0.442959 0.268265 0.921121 0.060 Uiso 1 1 calc R U . . .
H17C H 0.526964 0.219984 0.966808 0.060 Uiso 1 1 calc R U . . .
C18 C 0.4148(2) 0.9561(4) 0.61813(18) 0.0399(9) Uani 1 1 d . . . . .
H18A H 0.435046 1.056208 0.615504 0.060 Uiso 1 1 calc R U . . .
H18B H 0.389365 0.947415 0.654953 0.060 Uiso 1 1 calc R U . . .
H18C H 0.374061 0.933529 0.579869 0.060 Uiso 1 1 calc R U . . .
C19 C 0.4571(2) 0.1372(4) 0.78821(17) 0.0417(9) Uani 1 1 d . . . . .
H19A H 0.482145 0.139958 0.751029 0.063 Uiso 1 1 calc R U . . .
H19B H 0.412874 0.209796 0.783536 0.063 Uiso 1 1 calc R U . . .
H19C H 0.434574 0.039433 0.792364 0.063 Uiso 1 1 calc R U . . .
C20 C 0.3754(2) 0.5934(4) 0.49931(15) 0.0400(8) Uani 1 1 d . . . . .
H20A H 0.330040 0.541236 0.472241 0.060 Uiso 1 1 calc R U . . .
H20B H 0.427755 0.559839 0.490200 0.060 Uiso 1 1 calc R U . . .
H20C H 0.369445 0.698822 0.491213 0.060 Uiso 1 1 calc R U . . .
C21 C 0.6123(2) 0.0259(4) 0.8741(2) 0.0492(10) Uani 1 1 d . . . . .
H21A H 0.649123 0.038757 0.915234 0.074 Uiso 1 1 calc R U . . .
H21B H 0.644534 0.025507 0.840985 0.074 Uiso 1 1 calc R U . . .
H21C H 0.582846 -0.067150 0.873523 0.074 Uiso 1 1 calc R U . . .
C22 C 0.7321(2) 0.3182(4) 0.95696(17) 0.0434(9) Uani 1 1 d . . . . .
H22A H 0.774540 0.370269 0.987010 0.065 Uiso 1 1 calc R U . . .
H22B H 0.758141 0.257384 0.929353 0.065 Uiso 1 1 calc R U . . .
H22C H 0.700265 0.255991 0.979974 0.065 Uiso 1 1 calc R U . . .
C23 C 0.5842(2) 0.8763(4) 0.69543(18) 0.0416(9) Uani 1 1 d . . . . .
H23A H 0.599662 0.978949 0.691646 0.062 Uiso 1 1 calc R U . . .
H23B H 0.632463 0.813814 0.696904 0.062 Uiso 1 1 calc R U . . .
H23C H 0.563213 0.863273 0.734154 0.062 Uiso 1 1 calc R U . . .
C24 C 0.7236(2) 0.5853(4) 0.87086(18) 0.0450(9) Uani 1 1 d . . . . .
H24A H 0.686618 0.655535 0.845125 0.068 Uiso 1 1 calc R U . . .
H24B H 0.754296 0.531490 0.844082 0.068 Uiso 1 1 calc R U . . .
H24C H 0.762083 0.637821 0.903675 0.068 Uiso 1 1 calc R U . . .

loop_
_atom_site_aniso_label
_atom_site_aniso_U_11
_atom_site_aniso_U_22
_atom_site_aniso_U_33
_atom_site_aniso_U_23
_atom_site_aniso_U_13
_atom_site_aniso_U_12
Sn1 0.03170(13) 0.03950(14) 0.02149(12) 0.00440(10) 0.00995(9) 0.01619(10)
Si1 0.0295(5) 0.0227(4) 0.0160(4) 0.0007(3) 0.0022(3) 0.0020(3)
Si4 0.0224(4) 0.0352(5) 0.0202(4) 0.0032(4) 0.0016(3) -0.0003(4)
Si2 0.0301(5) 0.0196(4) 0.0319(5) 0.0049(4) 0.0138(4) 0.0020(3)
Si3 0.0342(5) 0.0220(4) 0.0231(4) 0.0020(3) 0.0046(4) 0.0029(4)
C1 0.0195(14) 0.0162(13) 0.0193(14) 0.0000(11) 0.0009(11) 0.0016(11)
C2 0.0218(15) 0.0221(15) 0.0196(14) -0.0028(12) 0.0068(12) 0.0033(12)
C3 0.0217(14) 0.0159(14) 0.0169(14) -0.0022(11) 0.0047(11) -0.0017(11)
C4 0.0172(14) 0.0186(14) 0.0180(14) -0.0014(11) 0.0030(11) 0.0004(11)
C5 0.0291(17) 0.0275(16) 0.0281(17) -0.0054(13) 0.0088(14) 0.0007(13)
C6 0.0229(15) 0.0216(15) 0.0136(13) 0.0001(11) 0.0042(11) -0.0010(11)
C7 0.0244(15) 0.0173(14) 0.0171(14) 0.0028(11) 0.0066(11) 0.0032(11)
C8 0.0213(15) 0.0266(15) 0.0170(14) 0.0040(12) 0.0037(12) 0.0062(12)
C9 0.0284(17) 0.0306(17) 0.0386(19) -0.0050(14) 0.0142(14) -0.0033(13)
C10 0.0268(17) 0.041(2) 0.0351(19) -0.0032(15) 0.0010(14) 0.0023(14)
C11 0.0212(15) 0.0183(14) 0.0169(14) -0.0003(11) 0.0004(11) 0.0005(11)
C12 0.0299(18) 0.0398(19) 0.0289(18) 0.0016(14) 0.0100(14) 0.0141(14)
C13 0.0245(15) 0.0158(13) 0.0138(13) 0.0000(11) 0.0029(11) -0.0016(11)
C14 0.044(2) 0.0241(16) 0.0309(18) -0.0038(14) 0.0043(15) -0.0064(14)
C15 0.050(2) 0.037(2) 0.049(2) 0.0143(17) 0.0296(18) 0.0045(17)
C16 0.0351(19) 0.052(2) 0.0263(18) -0.0106(16) 0.0025(15) -0.0041(16)
C17 0.056(2) 0.0322(19) 0.0356(19) 0.0007(15) 0.0199(17) -0.0101(17)
C18 0.048(2) 0.0195(16) 0.057(2) 0.0090(16) 0.0218(18) 0.0082(15)
C19 0.054(2) 0.0300(18) 0.038(2) -0.0023(15) 0.0019(17) -0.0094(16)
C20 0.049(2) 0.049(2) 0.0205(16) 0.0058(16) 0.0016(15) 0.0032(18)
C21 0.054(2) 0.031(2) 0.061(3) 0.0059(18) 0.009(2) 0.0129(18)
C22 0.0325(19) 0.056(2) 0.036(2) 0.0102(18) -0.0059(16) 0.0071(17)
C23 0.037(2) 0.033(2) 0.054(2) -0.0054(17) 0.0087(17) -0.0107(15)
C24 0.042(2) 0.052(2) 0.041(2) 0.0014(18) 0.0090(17) -0.0157(18)

loop_
_atom_type_symbol
_atom_type_description
_atom_type_scat_dispersion_real
_atom_type_scat_dispersion_imag
_atom_type_scat_source
C C 0.0033 0.0016 'International Tables Vol C Tables 4.2.6.8 and 6.1.1.4'
Si Si 0.0817 0.0704 'International Tables Vol C Tables 4.2.6.8 and 6.1.1.4'
Sn Sn -0.6537 1.4246 'International Tables Vol C Tables 4.2.6.8 and 6.1.1.4'
H H 0.0000 0.0000 'International Tables Vol C Tables 4.2.6.8 and 6.1.1.4'

loop_
_geom_angle_atom_site_label_1
_geom_angle_atom_site_label_2
_geom_angle_atom_site_label_3
_geom_angle
_geom_angle_site_symmetry_1
_geom_angle_site_symmetry_3
_geom_angle_publ_flag
C4 Sn1 HN1A 109.5 . . ?
C4 Sn1 HN1B 109.5 . . ?
HN1A Sn1 HN1B 109.5 . . ?
C4 Sn1 HN1C 109.5 . . ?
HN1A Sn1 HN1C 109.5 . . ?
HN1B Sn1 HN1C 109.5 . . ?
C14 Si1 C10 108.88(16) . . ?
C14 Si1 C20 108.79(16) . . ?
C10 Si1 C20 107.37(16) . . ?
C14 Si1 C7 106.04(14) . . ?
C10 Si1 C7 115.55(14) . . ?
C20 Si1 C7 110.06(15) . . ?
C16 Si4 C24 108.09(18) . . ?
C16 Si4 C22 107.52(17) . . ?
C24 Si4 C22 109.80(18) . . ?
C16 Si4 C8 114.59(14) . . ?
C24 Si4 C8 107.70(15) . . ?
C22 Si4 C8 109.09(16) . . ?
C15 Si2 C23 109.16(18) . . ?
C15 Si2 C18 108.52(16) . . ?
C23 Si2 C18 109.56(17) . . ?
C15 Si2 C7 108.47(15) . . ?
C23 Si2 C7 108.52(15) . . ?
C18 Si2 C7 112.55(14) . . ?
C19 Si3 C17 108.98(18) . . ?
C19 Si3 C21 108.48(18) . . ?
C17 Si3 C21 108.40(18) . . ?
C19 Si3 C8 107.20(14) . . ?
C17 Si3 C8 114.00(14) . . ?
C21 Si3 C8 109.66(16) . . ?
C3 C1 C13 122.4(3) . . ?
C3 C1 H1 118.8 . . ?
C13 C1 H1 118.8 . . ?
C12 C2 C3 112.2(2) . . ?
C12 C2 C9 108.8(3) . . ?
C3 C2 C9 109.4(2) . . ?
C12 C2 C5 108.5(2) . . ?
C3 C2 C5 109.1(2) . . ?
C9 C2 C5 108.8(2) . . ?
C1 C3 C6 117.0(2) . . ?
C1 C3 C2 123.2(2) . . ?
C6 C3 C2 119.8(2) . . ?
C13 C4 C11 118.9(2) . . ?
C13 C4 Sn1 118.85(19) . . ?
C11 C4 Sn1 122.26(19) . . ?
C2 C5 H5A 109.5 . . ?
C2 C5 H5B 109.5 . . ?
H5A C5 H5B 109.5 . . ?
C2 C5 H5C 109.5 . . ?
H5A C5 H5C 109.5 . . ?
H5B C5 H5C 109.5 . . ?
C11 C6 C3 122.8(2) . . ?
C11 C6 H6 118.6 . . ?
C3 C6 H6 118.6 . . ?
C13 C7 Si1 111.64(19) . . ?
C13 C7 Si2 112.58(19) . . ?
Si1 C7 Si2 118.98(14) . . ?
C13 C7 H7 103.9 . . ?
Si1 C7 H7 103.9 . . ?
Si2 C7 H7 103.9 . . ?
C11 C8 Si4 111.4(2) . . ?
C11 C8 Si3 111.5(2) . . ?
Si4 C8 Si3 120.79(15) . . ?
C11 C8 H8 103.6 . . ?
Si4 C8 H8 103.7 . . ?
Si3 C8 H8 103.6 . . ?
C2 C9 H9A 109.5 . . ?
C2 C9 H9B 109.5 . . ?
H9A C9 H9B 109.5 . . ?
C2 C9 H9C 109.5 . . ?
H9A C9 H9C 109.5 . . ?
H9B C9 H9C 109.5 . . ?
Si1 C10 H10A 109.5 . . ?
Si1 C10 H10B 109.5 . . ?
H10A C10 H10B 109.5 . . ?
Si1 C10 H10C 109.5 . . ?
H10A C10 H10C 109.5 . . ?
H10B C10 H10C 109.5 . . ?
C6 C11 C4 119.3(2) . . ?
C6 C11 C8 117.3(2) . . ?
C4 C11 C8 123.4(2) . . ?
C2 C12 H12A 109.5 . . ?
C2 C12 H12B 109.5 . . ?
H12A C12 H12B 109.5 . . ?
C2 C12 H12C 109.5 . . ?
H12A C12 H12C 109.5 . . ?
H12B C12 H12C 109.5 . . ?
C1 C13 C4 119.5(2) . . ?
C1 C13 C7 117.2(2) . . ?
C4 C13 C7 123.3(2) . . ?
Si1 C14 H14A 109.5 . . ?
Si1 C14 H14B 109.5 . . ?
H14A C14 H14B 109.5 . . ?
Si1 C14 H14C 109.5 . . ?
H14A C14 H14C 109.5 . . ?
H14B C14 H14C 109.5 . . ?
Si2 C15 H15A 109.5 . . ?
Si2 C15 H15B 109.5 . . ?
H15A C15 H15B 109.5 . . ?
Si2 C15 H15C 109.5 . . ?
H15A C15 H15C 109.5 . . ?
H15B C15 H15C 109.5 . . ?
Si4 C16 H16A 109.5 . . ?
Si4 C16 H16B 109.5 . . ?
H16A C16 H16B 109.5 . . ?
Si4 C16 H16C 109.5 . . ?
H16A C16 H16C 109.5 . . ?
H16B C16 H16C 109.5 . . ?
Si3 C17 H17A 109.5 . . ?
Si3 C17 H17B 109.5 . . ?
H17A C17 H17B 109.5 . . ?
Si3 C17 H17C 109.5 . . ?
H17A C17 H17C 109.5 . . ?
H17B C17 H17C 109.5 . . ?
Si2 C18 H18A 109.5 . . ?
Si2 C18 H18B 109.5 . . ?
H18A C18 H18B 109.5 . . ?
Si2 C18 H18C 109.5 . . ?
H18A C18 H18C 109.5 . . ?
H18B C18 H18C 109.5 . . ?
Si3 C19 H19A 109.5 . . ?
Si3 C19 H19B 109.5 . . ?
H19A C19 H19B 109.5 . . ?
Si3 C19 H19C 109.5 . . ?
H19A C19 H19C 109.5 . . ?
H19B C19 H19C 109.5 . . ?
Si1 C20 H20A 109.5 . . ?
Si1 C20 H20B 109.5 . . ?
H20A C20 H20B 109.5 . . ?
Si1 C20 H20C 109.5 . . ?
H20A C20 H20C 109.5 . . ?
H20B C20 H20C 109.5 . . ?
Si3 C21 H21A 109.5 . . ?
Si3 C21 H21B 109.5 . . ?
H21A C21 H21B 109.5 . . ?
Si3 C21 H21C 109.5 . . ?
H21A C21 H21C 109.5 . . ?
H21B C21 H21C 109.5 . . ?
Si4 C22 H22A 109.5 . . ?
Si4 C22 H22B 109.5 . . ?
H22A C22 H22B 109.5 . . ?
Si4 C22 H22C 109.5 . . ?
H22A C22 H22C 109.5 . . ?
H22B C22 H22C 109.5 . . ?
Si2 C23 H23A 109.5 . . ?
Si2 C23 H23B 109.5 . . ?
H23A C23 H23B 109.5 . . ?
Si2 C23 H23C 109.5 . . ?
H23A C23 H23C 109.5 . . ?
H23B C23 H23C 109.5 . . ?
Si4 C24 H24A 109.5 . . ?
Si4 C24 H24B 109.5 . . ?
H24A C24 H24B 109.5 . . ?
Si4 C24 H24C 109.5 . . ?
H24A C24 H24C 109.5 . . ?
H24B C24 H24C 109.5 . . ?

loop_
_geom_bond_atom_site_label_1
_geom_bond_atom_site_label_2
_geom_bond_distance
_geom_bond_site_symmetry_2
_geom_bond_publ_flag
Sn1 C4 2.148(3) . ?
Sn1 HN1A 1.65(2) . ?
Sn1 HN1B 1.65(2) . ?
Sn1 HN1C 1.65(2) . ?
Si1 C14 1.868(3) . ?
Si1 C10 1.870(3) . ?
Si1 C20 1.870(3) . ?
Si1 C7 1.893(3) . ?
Si4 C16 1.864(3) . ?
Si4 C24 1.865(4) . ?
Si4 C22 1.872(3) . ?
Si4 C8 1.889(3) . ?
Si2 C15 1.869(3) . ?
Si2 C23 1.870(4) . ?
Si2 C18 1.871(3) . ?
Si2 C7 1.896(3) . ?
Si3 C19 1.866(4) . ?
Si3 C17 1.868(3) . ?
Si3 C21 1.871(4) . ?
Si3 C8 1.895(3) . ?
C1 C3 1.391(4) . ?
C1 C13 1.404(4) . ?
C1 H1 0.9500 . ?
C2 C12 1.531(4) . ?
C2 C3 1.533(4) . ?
C2 C9 1.534(4) . ?
C2 C5 1.535(4) . ?
C3 C6 1.397(4) . ?
C4 C13 1.411(4) . ?
C4 C11 1.414(4) . ?
C5 H5A 0.9800 . ?
C5 H5B 0.9800 . ?
C5 H5C 0.9800 . ?
C6 C11 1.395(4) . ?
C6 H6 0.9500 . ?
C7 C13 1.522(4) . ?
C7 H7 1.0000 . ?
C8 C11 1.522(4) . ?
C8 H8 1.0000 . ?
C9 H9A 0.9800 . ?
C9 H9B 0.9800 . ?
C9 H9C 0.9800 . ?
C10 H10A 0.9800 . ?
C10 H10B 0.9800 . ?
C10 H10C 0.9800 . ?
C12 H12A 0.9800 . ?
C12 H12B 0.9800 . ?
C12 H12C 0.9800 . ?
C14 H14A 0.9800 . ?
C14 H14B 0.9800 . ?
C14 H14C 0.9800 . ?
C15 H15A 0.9800 . ?
C15 H15B 0.9800 . ?
C15 H15C 0.9800 . ?
C16 H16A 0.9800 . ?
C16 H16B 0.9800 . ?
C16 H16C 0.9800 . ?
C17 H17A 0.9800 . ?
C17 H17B 0.9800 . ?
C17 H17C 0.9800 . ?
C18 H18A 0.9800 . ?
C18 H18B 0.9800 . ?
C18 H18C 0.9800 . ?
C19 H19A 0.9800 . ?
C19 H19B 0.9800 . ?
C19 H19C 0.9800 . ?
C20 H20A 0.9800 . ?
C20 H20B 0.9800 . ?
C20 H20C 0.9800 . ?
C21 H21A 0.9800 . ?
C21 H21B 0.9800 . ?
C21 H21C 0.9800 . ?
C22 H22A 0.9800 . ?
C22 H22B 0.9800 . ?
C22 H22C 0.9800 . ?
C23 H23A 0.9800 . ?
C23 H23B 0.9800 . ?
C23 H23C 0.9800 . ?
C24 H24A 0.9800 . ?
C24 H24B 0.9800 . ?
C24 H24C 0.9800 . ?
